data_2219907
loop_
_publ_author_name
'Fun, Hoong-Kun'
'Chantrapromma, Suchada'
'Adak, Avijit Kr.'
'Maity, Annada C.'
'Goswami, Shyamaprosad'

_publ_section_title
;
 5-Bromo-5-bromomethyl-2-phenoxy-1,3,2-dioxaphosphorinan-2-one
;
_journal_coeditor_code IS2349
_journal_issue 11
_journal_name_full 'Acta Crystallographica Section E'
_journal_page_first o2228
_journal_page_last o2229
_journal_paper_doi 10.1107/S1600536808033631
_journal_volume 64
_journal_year 2008
_chemical_formula_iupac 'C10 H11 Br2 O4 P'
_chemical_formula_moiety 'C10 H11 Br2 O4 P'
_chemical_formula_sum 'C10 H11 Br2 O4 P'
_chemical_formula_weight 385.96
_chemical_melting_point_gt 361
_chemical_melting_point_lt 362
_chemical_name_systematic
;
5-Bromo-5-bromomethyl-2-phenoxy-1,3,2-dioxaphosphorinan-2-one
;
_space_group_IT_number 14
_symmetry_cell_setting monoclinic
_symmetry_space_group_name_Hall '-P 2ybc'
_symmetry_space_group_name_H-M 'P 1 21/c 1'
_atom_sites_solution_hydrogens geom
_atom_sites_solution_primary direct
_atom_sites_solution_secondary difmap
_audit_creation_method SHELXL97
_cell_angle_alpha 90.00
_cell_angle_beta 92.196(2)
_cell_angle_gamma 90.00
_cell_formula_units_Z 4
_cell_length_a 12.1315(3)
_cell_length_b 6.30950(10)
_cell_length_c 16.8901(3)
_cell_measurement_reflns_used 3756
_cell_measurement_temperature 296(2)
_cell_measurement_theta_max 29.99
_cell_measurement_theta_min 2.41
_cell_volume 1291.88(4)
_computing_cell_refinement 'APEX2 (Bruker, 2005)'
_computing_data_collection 'APEX2 (Bruker, 2005)'
_computing_data_reduction 'SAINT (Bruker, 2005)'
_computing_molecular_graphics 'SHELXTL (Sheldrick, 2008)'
_computing_publication_material
;
SHELXTL (Sheldrick, 2008) and PLATON (Spek, 2003)
;
_computing_structure_refinement 'SHELXTL (Sheldrick, 2008)'
_computing_structure_solution 'SHELXTL (Sheldrick, 2008)'
_diffrn_ambient_temperature 296(2)
_diffrn_detector_area_resol_mean 8.33
_diffrn_measured_fraction_theta_full 0.998
_diffrn_measured_fraction_theta_max 0.998
_diffrn_measurement_device_type 'Bruker APEXII CCD area-detector'
_diffrn_measurement_method \w
_diffrn_radiation_monochromator graphite
_diffrn_radiation_source 'fine-focus sealed tube'
_diffrn_radiation_type MoK\a
_diffrn_radiation_wavelength 0.71073
_diffrn_reflns_av_R_equivalents 0.0715
_diffrn_reflns_av_sigmaI/netI 0.0657
_diffrn_reflns_limit_h_max 17
_diffrn_reflns_limit_h_min -15
_diffrn_reflns_limit_k_max 8
_diffrn_reflns_limit_k_min -8
_diffrn_reflns_limit_l_max 23
_diffrn_reflns_limit_l_min -22
_diffrn_reflns_number 16007
_diffrn_reflns_theta_full 29.99
_diffrn_reflns_theta_max 29.99
_diffrn_reflns_theta_min 2.41
_diffrn_standards_number 0
_exptl_absorpt_coefficient_mu 6.397
_exptl_absorpt_correction_T_max 0.7255
_exptl_absorpt_correction_T_min 0.1561
_exptl_absorpt_correction_type multi-scan
_exptl_absorpt_process_details '(SADABS; Bruker, 2005)'
_exptl_crystal_colour colourless
_exptl_crystal_density_diffrn 1.984
_exptl_crystal_density_method 'not measured'
_exptl_crystal_description needle
_exptl_crystal_F_000 752
_exptl_crystal_size_max 0.45
_exptl_crystal_size_mid 0.10
_exptl_crystal_size_min 0.05
_refine_diff_density_max 0.671
_refine_diff_density_min -0.913
_refine_ls_extinction_method none
_refine_ls_goodness_of_fit_ref 0.992
_refine_ls_hydrogen_treatment constr
_refine_ls_matrix_type full
_refine_ls_number_parameters 154
_refine_ls_number_reflns 3756
_refine_ls_number_restraints 0
_refine_ls_restrained_S_all 0.992
_refine_ls_R_factor_all 0.1137
_refine_ls_R_factor_gt 0.0473
_refine_ls_shift/su_max 0.001
_refine_ls_shift/su_mean 0.000
_refine_ls_structure_factor_coef Fsqd
_refine_ls_weighting_details 'calc w = 1/[\s^2^(Fo^2^)+(0.0636P)^2^+0.3299P] where P=(Fo^2^+2Fc^2^)/3'
_refine_ls_weighting_scheme calc
_refine_ls_wR_factor_gt 0.1114
_refine_ls_wR_factor_ref 0.1421
_reflns_number_gt 1952
_reflns_number_total 3756
_reflns_threshold_expression I>2\s(I)
_cod_data_source_file is2349.cif
_cod_data_source_block I
_cod_original_sg_symbol_H-M 'P 21/c'
_cod_database_code 2219907
_cod_database_fobs_code 2219907

loop_
_symmetry_equiv_pos_as_xyz
'x, y, z'
'-x, y+1/2, -z+1/2'
'-x, -y, -z'
'x, -y-1/2, z-1/2'

loop_
_atom_site_type_symbol
_atom_site_label
_atom_site_fract_x
_atom_site_fract_y
_atom_site_fract_z
_atom_site_U_iso_or_equiv
_atom_site_adp_type
_atom_site_calc_flag
_atom_site_refinement_flags
_atom_site_occupancy
Br Br1 0.60424(5) 0.36096(9) 0.21315(3) 0.0610(2) Uani d . 1
Br Br2 0.53167(5) 0.78769(10) 0.08461(4) 0.0719(2) Uani d . 1
P P1 0.88523(11) 0.20179(19) 0.12969(8) 0.0438(3) Uani d . 1
O O1 0.8686(3) 0.3316(5) 0.20749(18) 0.0463(8) Uani d . 1
O O2 0.7744(3) 0.2261(5) 0.0802(2) 0.0495(8) Uani d . 1
O O3 0.9159(3) -0.0157(5) 0.1448(3) 0.0677(11) Uani d . 1
O O4 0.9665(3) 0.3340(5) 0.0784(2) 0.0504(8) Uani d . 1
C C1 0.7093(4) 0.5327(6) 0.1542(3) 0.0376(10) Uani d . 1
C C2 0.8186(4) 0.5375(7) 0.2016(3) 0.0443(11) Uani d . 1
H H2A 0.8687 0.6340 0.1764 0.053 Uiso calc R 1
H H2B 0.8063 0.5908 0.2544 0.053 Uiso calc R 1
C C3 0.7229(4) 0.4330(7) 0.0740(3) 0.0453(11) Uani d . 1
H H3B 0.6511 0.4192 0.0472 0.054 Uiso calc R 1
H H3C 0.7677 0.5250 0.0422 0.054 Uiso calc R 1
C C4 0.6653(4) 0.7573(7) 0.1467(3) 0.0519(13) Uani d . 1
H H4A 0.7214 0.8449 0.1235 0.062 Uiso calc R 1
H H4B 0.6535 0.8115 0.1994 0.062 Uiso calc R 1
C C5 1.0807(4) 0.3235(7) 0.0921(3) 0.0408(11) Uani d . 1
C C6 1.1335(5) 0.4950(9) 0.1258(3) 0.0619(15) Uani d . 1
H H6A 1.0939 0.6132 0.1413 0.074 Uiso calc R 1
C C7 1.2469(6) 0.4884(12) 0.1362(3) 0.077(2) Uani d . 1
H H7A 1.2841 0.6040 0.1585 0.092 Uiso calc R 1
C C8 1.3055(5) 0.3123(14) 0.1139(3) 0.077(2) Uani d . 1
H H8A 1.3817 0.3087 0.1217 0.092 Uiso calc R 1
C C9 1.2510(5) 0.1428(10) 0.0803(3) 0.0640(16) Uani d . 1
H H9A 1.2904 0.0241 0.0651 0.077 Uiso calc R 1
C C10 1.1368(4) 0.1479(8) 0.0688(3) 0.0494(12) Uani d . 1
H H10A 1.0993 0.0336 0.0458 0.059 Uiso calc R 1

loop_
_atom_site_aniso_label
_atom_site_aniso_U_11
_atom_site_aniso_U_22
_atom_site_aniso_U_33
_atom_site_aniso_U_12
_atom_site_aniso_U_13
_atom_site_aniso_U_23
Br1 0.0439(3) 0.0719(4) 0.0680(4) -0.0032(3) 0.0128(3) 0.0258(3)
Br2 0.0560(4) 0.0786(4) 0.0810(5) 0.0177(3) 0.0001(3) 0.0093(3)
P1 0.0372(7) 0.0360(6) 0.0585(8) -0.0025(5) 0.0049(6) 0.0049(5)
O1 0.0419(19) 0.0494(18) 0.0472(19) 0.0009(15) -0.0047(15) 0.0109(14)
O2 0.048(2) 0.0423(17) 0.058(2) 0.0006(15) -0.0007(17) -0.0115(15)
O3 0.056(2) 0.0374(18) 0.110(3) 0.0033(17) 0.011(2) 0.0135(19)
O4 0.0383(19) 0.0516(19) 0.062(2) 0.0020(15) 0.0096(16) 0.0124(16)
C1 0.038(3) 0.035(2) 0.040(2) -0.0041(19) 0.006(2) 0.0020(18)
C2 0.041(3) 0.047(3) 0.044(3) 0.001(2) -0.003(2) -0.004(2)
C3 0.040(3) 0.052(3) 0.043(3) 0.001(2) -0.005(2) 0.000(2)
C4 0.044(3) 0.041(3) 0.070(4) -0.001(2) -0.002(3) -0.001(2)
C5 0.039(3) 0.046(3) 0.037(2) -0.007(2) 0.008(2) 0.0027(19)
C6 0.076(4) 0.056(3) 0.055(3) -0.022(3) 0.020(3) -0.009(3)
C7 0.082(5) 0.097(5) 0.050(3) -0.048(4) -0.001(3) -0.007(3)
C8 0.048(4) 0.137(6) 0.045(3) -0.029(4) -0.008(3) 0.022(4)
C9 0.049(3) 0.088(4) 0.055(3) 0.010(3) 0.004(3) 0.014(3)
C10 0.043(3) 0.058(3) 0.048(3) -0.005(2) 0.004(2) -0.003(2)

loop_
_atom_type_symbol
_atom_type_description
_atom_type_scat_dispersion_real
_atom_type_scat_dispersion_imag
_atom_type_scat_source
C C 0.0033 0.0016 'International Tables Vol C Tables 4.2.6.8 and 6.1.1.4'
H H 0.0000 0.0000 'International Tables Vol C Tables 4.2.6.8 and 6.1.1.4'
O O 0.0106 0.0060 'International Tables Vol C Tables 4.2.6.8 and 6.1.1.4'
P P 0.1023 0.0942 'International Tables Vol C Tables 4.2.6.8 and 6.1.1.4'
Br Br -0.2901 2.4595 'International Tables Vol C Tables 4.2.6.8 and 6.1.1.4'

loop_
_geom_angle_atom_site_label_1
_geom_angle_atom_site_label_2
_geom_angle_atom_site_label_3
_geom_angle
O3 P1 O2 113.5(2)
O3 P1 O1 112.9(2)
O2 P1 O1 105.14(18)
O3 P1 O4 116.0(2)
O2 P1 O4 101.35(19)
O1 P1 O4 106.73(19)
C2 O1 P1 118.8(3)
C3 O2 P1 119.1(3)
C5 O4 P1 121.4(3)
C3 C1 C4 111.3(4)
C3 C1 C2 110.9(4)
C4 C1 C2 108.8(4)
C3 C1 Br1 108.6(3)
C4 C1 Br1 108.9(3)
C2 C1 Br1 108.2(3)
O1 C2 C1 112.0(4)
O1 C2 H2A 109.2
C1 C2 H2A 109.2
O1 C2 H2B 109.2
C1 C2 H2B 109.2
H2A C2 H2B 107.9
O2 C3 C1 111.8(4)
O2 C3 H3B 109.3
C1 C3 H3B 109.3
O2 C3 H3C 109.3
C1 C3 H3C 109.3
H3B C3 H3C 107.9
C1 C4 Br2 115.4(3)
C1 C4 H4A 108.4
Br2 C4 H4A 108.4
C1 C4 H4B 108.4
Br2 C4 H4B 108.4
H4A C4 H4B 107.5
C10 C5 C6 122.0(5)
C10 C5 O4 119.5(4)
C6 C5 O4 118.4(5)
C5 C6 C7 118.5(6)
C5 C6 H6A 120.8
C7 C6 H6A 120.8
C8 C7 C6 120.7(6)
C8 C7 H7A 119.6
C6 C7 H7A 119.6
C9 C8 C7 119.8(6)
C9 C8 H8A 120.1
C7 C8 H8A 120.1
C8 C9 C10 120.1(6)
C8 C9 H9A 120.0
C10 C9 H9A 120.0
C5 C10 C9 118.9(5)
C5 C10 H10A 120.5
C9 C10 H10A 120.5

loop_
_geom_bond_atom_site_label_1
_geom_bond_atom_site_label_2
_geom_bond_distance
Br1 C1 1.971(4)
Br2 C4 1.907(5)
P1 O3 1.442(4)
P1 O2 1.563(4)
P1 O1 1.568(3)
P1 O4 1.576(3)
O1 C2 1.436(5)
O2 C3 1.450(6)
O4 C5 1.398(6)
C1 C3 1.509(6)
C1 C4 1.518(6)
C1 C2 1.523(6)
C2 H2A 0.9700
C2 H2B 0.9700
C3 H3B 0.9700
C3 H3C 0.9700
C4 H4A 0.9700
C4 H4B 0.9700
C5 C10 1.365(7)
C5 C6 1.371(7)
C6 C7 1.380(9)
C6 H6A 0.9300
C7 C8 1.380(10)
C7 H7A 0.9300
C8 C9 1.369(9)
C8 H8A 0.9300
C9 C10 1.392(8)
C9 H9A 0.9300
C10 H10A 0.9300

loop_
_geom_hbond_atom_site_label_D
_geom_hbond_atom_site_label_H
_geom_hbond_atom_site_label_A
_geom_hbond_site_symmetry_A
_geom_hbond_distance_DH
_geom_hbond_distance_HA
_geom_hbond_distance_DA
_geom_hbond_angle_DHA
_geom_hbond_publ_flag
C2 H2A O3 1_565 0.97 2.3497 3.217(6) 148 y
C3 H3B Br2 1_555 0.97 2.8239 3.233(5) 106 y
C4 H4A O3 1_565 0.97 2.5309 3.362(6) 144 y
C2 H2B Cg1 2_755 0.97 2.8055 3.755(5) 166 y
C3 H3C Cg1 3_765 0.97 2.7027 3.560(5) 148 y

loop_
_geom_torsion_atom_site_label_1
_geom_torsion_atom_site_label_2
_geom_torsion_atom_site_label_3
_geom_torsion_atom_site_label_4
_geom_torsion
O3 P1 O1 C2 -168.7(3)
O2 P1 O1 C2 -44.4(4)
O4 P1 O1 C2 62.7(4)
O3 P1 O2 C3 168.0(3)
O1 P1 O2 C3 44.1(4)
O4 P1 O2 C3 -66.9(4)
O3 P1 O4 C5 -44.2(4)
O2 P1 O4 C5 -167.6(3)
O1 P1 O4 C5 82.6(4)
P1 O1 C2 C1 52.5(5)
C3 C1 C2 O1 -54.0(5)
C4 C1 C2 O1 -176.7(4)
Br1 C1 C2 O1 65.1(4)
P1 O2 C3 C1 -52.0(5)
C4 C1 C3 O2 174.6(4)
C2 C1 C3 O2 53.4(5)
Br1 C1 C3 O2 -65.5(4)
C3 C1 C4 Br2 54.6(5)
C2 C1 C4 Br2 177.1(3)
Br1 C1 C4 Br2 -65.2(4)
P1 O4 C5 C10 74.5(5)
P1 O4 C5 C6 -108.2(4)
C10 C5 C6 C7 0.0(8)
O4 C5 C6 C7 -177.3(4)
C5 C6 C7 C8 -0.6(9)
C6 C7 C8 C9 0.7(9)
C7 C8 C9 C10 -0.2(9)
C6 C5 C10 C9 0.4(7)
O4 C5 C10 C9 177.7(4)
C8 C9 C10 C5 -0.4(8)
